data_4022790
loop_
_publ_author_name
'Devarajulu Sureshkumar'
'Thanikachalam Gunasundari'
'Venkataraman Ganesh'
'Srinivasan Chandrasekaran'

_publ_section_title
;
 Regio- and Stereospecific Synthesis of \b-Sulfonamidodisulfides
 and \b-Sulfonamidosulfides from Aziridines using Tetrathiomolybdate
 as a Sulfur Transfer Reagent
;
_journal_name_full 'Journal of Organic Chemistry'
_journal_page_first 2106
_journal_page_last 2117
_journal_paper_doi 10.1021/jo0624389
_journal_volume 72
_journal_year 2007
_chemical_formula_moiety 'C19 H24 Cl N O2 S2'
_chemical_formula_sum 'C19 H24 Cl N O2 S2'
_chemical_formula_weight 397.96
_chemical_melting_point 408.15
_chemical_name_common beta-aminosulfide
_chemical_name_systematic
;
 ?
;
_space_group_IT_number 2
_symmetry_cell_setting triclinic
_symmetry_space_group_name_Hall '-P 1'
_symmetry_space_group_name_H-M 'P -1'
_atom_sites_solution_hydrogens geom
_atom_sites_solution_primary direct
_atom_sites_solution_secondary difmap
_audit_creation_method SHELXL-97
_cell_angle_alpha 97.226(4)
_cell_angle_beta 101.746(4)
_cell_angle_gamma 93.587(4)
_cell_formula_units_Z 2
_cell_length_a 7.7176(16)
_cell_length_b 10.250(2)
_cell_length_c 13.690(3)
_cell_measurement_temperature 273(2)
_cell_measurement_theta_max 25.00
_cell_measurement_theta_min 2.01
_cell_volume 1047.5(4)
_computing_cell_refinement SMART
_computing_data_collection 'SMART (Bruker, 1998)'
_computing_data_reduction 'SAINT (Bruker, 1998)'
_computing_molecular_graphics 'Ortep-3 for Windows (Farrugia, 1997) and CAMERON (Watkin et al., 1993)'
_computing_publication_material 'PLATON (Spek, 2003)'
_computing_structure_refinement 'SHELXL-97 (Sheldrick, 1997)'
_computing_structure_solution 'SIR92 (Altomare et al., 1993)'
_diffrn_ambient_temperature 296(2)
_diffrn_measured_fraction_theta_full 0.996
_diffrn_measured_fraction_theta_max 0.996
_diffrn_measurement_device_type 'Bruker SMART CCD area detector'
_diffrn_measurement_method '\f and \w scans'
_diffrn_radiation_monochromator graphite
_diffrn_radiation_source 'fine-focus sealed tube'
_diffrn_radiation_type MoK\a
_diffrn_radiation_wavelength 0.71073
_diffrn_reflns_av_R_equivalents 0.0696
_diffrn_reflns_av_sigmaI/netI 0.0950
_diffrn_reflns_limit_h_max 9
_diffrn_reflns_limit_h_min -9
_diffrn_reflns_limit_k_max 12
_diffrn_reflns_limit_k_min -12
_diffrn_reflns_limit_l_max 16
_diffrn_reflns_limit_l_min -16
_diffrn_reflns_number 10005
_diffrn_reflns_theta_full 25.00
_diffrn_reflns_theta_max 25.00
_diffrn_reflns_theta_min 2.01
_exptl_absorpt_coefficient_mu 0.393
_exptl_absorpt_correction_T_max 0.9434
_exptl_absorpt_correction_T_min 0.8246
_exptl_absorpt_correction_type multi-scan
_exptl_absorpt_process_details '(SADABS; Sheldrick, 1997)'
_exptl_crystal_colour colorless
_exptl_crystal_density_diffrn 1.262
_exptl_crystal_density_method 'not measured'
_exptl_crystal_description block
_exptl_crystal_F_000 420
_exptl_crystal_size_max 0.51
_exptl_crystal_size_mid 0.20
_exptl_crystal_size_min 0.15
_refine_diff_density_max 0.277
_refine_diff_density_min -0.242
_refine_diff_density_rms 0.063
_refine_ls_extinction_method none
_refine_ls_goodness_of_fit_ref 0.925
_refine_ls_hydrogen_treatment refall
_refine_ls_matrix_type full
_refine_ls_number_parameters 229
_refine_ls_number_reflns 3676
_refine_ls_number_restraints 0
_refine_ls_restrained_S_all 0.925
_refine_ls_R_factor_all 0.1336
_refine_ls_R_factor_gt 0.0599
_refine_ls_shift/su_max 0.000
_refine_ls_shift/su_mean 0.000
_refine_ls_structure_factor_coef Fsqd
_refine_ls_weighting_details 'calc w=1/[\s^2^(Fo^2^)+(0.0599P)^2^+0.0000P] where P=(Fo^2^+2Fc^2^)/3'
_refine_ls_weighting_scheme calc
_refine_ls_wR_factor_gt 0.1198
_refine_ls_wR_factor_ref 0.1400
_reflns_number_gt 1922
_reflns_number_total 3676
_reflns_threshold_expression I>2sigma(I)
_cod_data_source_file jo0624389si20070101_074737_10.cif
_cod_data_source_block compound36
_cod_depositor_comments
;
The following automatic conversions were performed:
'_symmetry_cell_setting' value 'Triclinic' changed to 'triclinic'
according to '/home/saulius/struct/CIF-dictionaries/cif_core.dic'
dictionary named 'cif_core.dic' version 2.4.1 from 2010-06-29.

Automatic conversion script
Id: cif_fix_enum 1527 2010-12-29 10:47:43Z saulius 

The following automatic conversions were performed:

'_chemical_melting_point' value ' 135 deg' was changed to '408.15' -
it was converted from degrees Celsius(C) to Kelvins(K).

Automatic conversion script
Id: cif_fix_values 1646 2011-03-28 12:23:43Z adriana 
;
_cod_database_code 4022790

loop_
_symmetry_equiv_pos_as_xyz
'x, y, z'
'-x, -y, -z'

loop_
_atom_site_label
_atom_site_type_symbol
_atom_site_fract_x
_atom_site_fract_y
_atom_site_fract_z
_atom_site_U_iso_or_equiv
_atom_site_adp_type
_atom_site_occupancy
_atom_site_symmetry_multiplicity
_atom_site_calc_flag
_atom_site_refinement_flags
S2 S 1.04739(11) 0.28130(9) -0.00579(8) 0.0522(3) Uani 1 1 d .
S1 S 0.75726(14) 0.35866(10) 0.24101(8) 0.0693(4) Uani 1 1 d .
Cl1 Cl 1.47801(19) 0.33037(15) 0.54530(12) 0.1341(6) Uani 1 1 d .
O1 O 1.1641(3) 0.3988(2) 0.00111(19) 0.0608(7) Uani 1 1 d .
O2 O 1.1125(3) 0.1758(2) 0.04713(19) 0.0648(7) Uani 1 1 d .
C13 C 0.9744(4) 0.2148(3) -0.1330(3) 0.0494(9) Uani 1 1 d .
N1 N 0.8789(3) 0.3285(3) 0.0344(2) 0.0521(8) Uani 1 1 d .
H1 H 0.8760 0.4117 0.0523 0.063 Uiso 1 1 calc R
C3 C 0.7271(4) 0.2387(3) 0.0431(3) 0.0518(10) Uani 1 1 d .
H3 H 0.7299 0.1554 -0.0002 0.062 Uiso 1 1 calc R
C18 C 0.9530(5) 0.2967(4) -0.2070(3) 0.0652(11) Uani 1 1 d .
H18 H 0.9837 0.3871 -0.1896 0.078 Uiso 1 1 calc R
C7 C 0.9630(5) 0.3512(3) 0.3253(3) 0.0616(11) Uani 1 1 d .
C14 C 0.9300(5) 0.0807(4) -0.1605(4) 0.0654(11) Uani 1 1 d .
H14 H 0.9438 0.0242 -0.1118 0.078 Uiso 1 1 calc R
C4 C 0.7493(5) 0.2079(3) 0.1513(3) 0.0540(10) Uani 1 1 d .
H4 H 0.8640 0.1712 0.1685 0.065 Uiso 1 1 calc R
C11 C 1.2819(6) 0.3506(4) 0.3609(4) 0.0850(14) Uani 1 1 d .
H11 H 1.3881 0.3534 0.3388 0.102 Uiso 1 1 calc R
C12 C 1.1240(6) 0.3565(4) 0.2954(4) 0.0750(12) Uani 1 1 d .
H12 H 1.1248 0.3644 0.2285 0.090 Uiso 1 1 calc R
C17 C 0.8867(6) 0.2444(4) -0.3059(4) 0.0748(12) Uani 1 1 d .
H17 H 0.8716 0.3007 -0.3546 0.090 Uiso 1 1 calc R
C15 C 0.8653(6) 0.0313(4) -0.2602(4) 0.0762(13) Uani 1 1 d .
H15 H 0.8362 -0.0592 -0.2779 0.091 Uiso 1 1 calc R
C16 C 0.8419(5) 0.1107(4) -0.3350(3) 0.0709(12) Uani 1 1 d .
C5 C 0.6053(5) 0.1031(4) 0.1615(3) 0.0744(12) Uani 1 1 d .
H5A H 0.4920 0.1410 0.1530 0.089 Uiso 1 1 calc R
H5B H 0.5954 0.0298 0.1079 0.089 Uiso 1 1 calc R
C10 C 1.2812(7) 0.3403(4) 0.4597(5) 0.0882(15) Uani 1 1 d .
C8 C 0.9678(7) 0.3426(4) 0.4254(4) 0.0859(14) Uani 1 1 d .
H8 H 0.8619 0.3407 0.4479 0.103 Uiso 1 1 calc R
C1 C 0.5251(5) 0.3135(4) -0.1086(3) 0.0792(13) Uani 1 1 d .
H1A H 0.6155 0.3767 -0.1178 0.095 Uiso 1 1 calc R
H1B H 0.4104 0.3446 -0.1294 0.095 Uiso 1 1 calc R
H1C H 0.5308 0.2305 -0.1485 0.095 Uiso 1 1 calc R
C2 C 0.5547(5) 0.2957(4) 0.0022(3) 0.0666(11) Uani 1 1 d .
H2A H 0.5526 0.3808 0.0417 0.080 Uiso 1 1 calc R
H2B H 0.4565 0.2381 0.0114 0.080 Uiso 1 1 calc R
C19 C 0.7723(7) 0.0536(5) -0.4434(4) 0.1094(17) Uani 1 1 d .
H19A H 0.6569 0.0823 -0.4665 0.131 Uiso 1 1 calc R
H19B H 0.7638 -0.0410 -0.4498 0.131 Uiso 1 1 calc R
H19C H 0.8518 0.0831 -0.4834 0.131 Uiso 1 1 calc R
C6 C 0.6427(6) 0.0513(5) 0.2622(3) 0.0950(15) Uani 1 1 d .
H6A H 0.7548 0.0138 0.2713 0.114 Uiso 1 1 calc R
H6B H 0.5501 -0.0152 0.2634 0.114 Uiso 1 1 calc R
H6C H 0.6467 0.1226 0.3156 0.114 Uiso 1 1 calc R
C9 C 1.1261(8) 0.3367(5) 0.4935(4) 0.0971(16) Uani 1 1 d .
H9 H 1.1268 0.3305 0.5607 0.117 Uiso 1 1 calc R

loop_
_atom_site_aniso_label
_atom_site_aniso_U_11
_atom_site_aniso_U_22
_atom_site_aniso_U_33
_atom_site_aniso_U_23
_atom_site_aniso_U_13
_atom_site_aniso_U_12
S2 0.0382(5) 0.0417(6) 0.0831(8) 0.0264(5) 0.0159(5) 0.0075(4)
S1 0.0645(7) 0.0590(7) 0.0857(8) 0.0076(6) 0.0183(6) 0.0132(5)
Cl1 0.1085(11) 0.1141(12) 0.1491(13) 0.0158(10) -0.0390(10) -0.0001(9)
O1 0.0381(14) 0.0489(15) 0.100(2) 0.0301(14) 0.0153(13) 0.0000(12)
O2 0.0557(16) 0.0492(16) 0.097(2) 0.0394(14) 0.0134(14) 0.0175(13)
C13 0.040(2) 0.045(2) 0.072(3) 0.023(2) 0.0215(18) 0.0102(17)
N1 0.0412(17) 0.0362(17) 0.084(2) 0.0146(15) 0.0216(15) 0.0044(13)
C3 0.035(2) 0.050(2) 0.073(3) 0.015(2) 0.0138(18) -0.0020(17)
C18 0.072(3) 0.046(2) 0.080(3) 0.022(2) 0.018(2) 0.002(2)
C7 0.060(3) 0.042(2) 0.080(3) 0.002(2) 0.014(2) 0.0036(19)
C14 0.074(3) 0.039(3) 0.092(4) 0.028(2) 0.026(3) 0.013(2)
C4 0.049(2) 0.047(2) 0.069(3) 0.0144(19) 0.0164(19) 0.0035(18)
C11 0.069(3) 0.075(3) 0.101(4) 0.002(3) 0.004(3) -0.003(2)
C12 0.071(3) 0.063(3) 0.087(3) 0.005(2) 0.014(3) -0.003(2)
C17 0.087(3) 0.061(3) 0.081(4) 0.031(3) 0.016(3) 0.005(2)
C15 0.084(3) 0.045(3) 0.102(4) 0.009(3) 0.023(3) 0.012(2)
C16 0.071(3) 0.063(3) 0.079(3) 0.013(3) 0.013(2) 0.010(2)
C5 0.078(3) 0.070(3) 0.079(3) 0.018(2) 0.026(2) -0.013(2)
C10 0.086(4) 0.049(3) 0.111(5) 0.003(3) -0.013(3) -0.002(3)
C8 0.083(4) 0.088(4) 0.086(4) 0.007(3) 0.021(3) 0.004(3)
C1 0.056(3) 0.088(3) 0.090(4) 0.021(3) 0.003(2) 0.007(2)
C2 0.045(2) 0.072(3) 0.085(3) 0.019(2) 0.013(2) 0.007(2)
C19 0.133(5) 0.090(4) 0.097(4) 0.004(3) 0.012(3) 0.013(3)
C6 0.097(4) 0.095(4) 0.099(4) 0.035(3) 0.030(3) -0.018(3)
C9 0.103(4) 0.098(4) 0.082(4) 0.015(3) 0.002(4) 0.000(3)

loop_
_atom_type_symbol
_atom_type_description
_atom_type_scat_dispersion_real
_atom_type_scat_dispersion_imag
_atom_type_scat_source
C C 0.0033 0.0016 'International Tables Vol C Tables 4.2.6.8 and 6.1.1.4'
H H 0.0000 0.0000 'International Tables Vol C Tables 4.2.6.8 and 6.1.1.4'
N N 0.0061 0.0033 'International Tables Vol C Tables 4.2.6.8 and 6.1.1.4'
O O 0.0106 0.0060 'International Tables Vol C Tables 4.2.6.8 and 6.1.1.4'
S S 0.1246 0.1234 'International Tables Vol C Tables 4.2.6.8 and 6.1.1.4'
Cl Cl 0.1484 0.1585 'International Tables Vol C Tables 4.2.6.8 and 6.1.1.4'

loop_
_geom_angle_atom_site_label_1
_geom_angle_atom_site_label_2
_geom_angle_atom_site_label_3
_geom_angle
O2 S2 O1 118.85(14)
O2 S2 N1 108.22(15)
O1 S2 N1 106.00(14)
O2 S2 C13 107.06(16)
O1 S2 C13 108.74(16)
N1 S2 C13 107.50(15)
C7 S1 C4 100.95(17)
C14 C13 C18 119.1(4)
C14 C13 S2 120.4(3)
C18 C13 S2 120.4(3)
C3 N1 S2 124.3(2)
C3 N1 H1 117.9
S2 N1 H1 117.9
N1 C3 C2 109.4(3)
N1 C3 C4 110.1(3)
C2 C3 C4 115.1(3)
N1 C3 H3 107.3
C2 C3 H3 107.3
C4 C3 H3 107.3
C17 C18 C13 120.0(4)
C17 C18 H18 120.0
C13 C18 H18 120.0
C8 C7 C12 117.2(4)
C8 C7 S1 120.2(4)
C12 C7 S1 122.6(4)
C15 C14 C13 119.5(4)
C15 C14 H14 120.3
C13 C14 H14 120.3
C3 C4 C5 112.0(3)
C3 C4 S1 111.4(2)
C5 C4 S1 111.4(3)
C3 C4 H4 107.2
C5 C4 H4 107.2
S1 C4 H4 107.2
C12 C11 C10 119.0(5)
C12 C11 H11 120.5
C10 C11 H11 120.5
C11 C12 C7 122.2(5)
C11 C12 H12 118.9
C7 C12 H12 118.9
C18 C17 C16 121.8(4)
C18 C17 H17 119.1
C16 C17 H17 119.1
C14 C15 C16 122.5(4)
C14 C15 H15 118.7
C16 C15 H15 118.7
C15 C16 C17 117.1(4)
C15 C16 C19 121.2(4)
C17 C16 C19 121.7(4)
C6 C5 C4 113.3(3)
C6 C5 H5A 108.9
C4 C5 H5A 108.9
C6 C5 H5B 108.9
C4 C5 H5B 108.9
H5A C5 H5B 107.7
C9 C10 C11 121.2(5)
C9 C10 Cl1 118.2(5)
C11 C10 Cl1 120.6(5)
C7 C8 C9 121.8(5)
C7 C8 H8 119.1
C9 C8 H8 119.1
C2 C1 H1A 109.5
C2 C1 H1B 109.5
H1A C1 H1B 109.5
C2 C1 H1C 109.5
H1A C1 H1C 109.5
H1B C1 H1C 109.5
C3 C2 C1 114.8(3)
C3 C2 H2A 108.6
C1 C2 H2A 108.6
C3 C2 H2B 108.6
C1 C2 H2B 108.6
H2A C2 H2B 107.5
C16 C19 H19A 109.5
C16 C19 H19B 109.5
H19A C19 H19B 109.5
C16 C19 H19C 109.5
H19A C19 H19C 109.5
H19B C19 H19C 109.5
C5 C6 H6A 109.5
C5 C6 H6B 109.5
H6A C6 H6B 109.5
C5 C6 H6C 109.5
H6A C6 H6C 109.5
H6B C6 H6C 109.5
C10 C9 C8 118.7(5)
C10 C9 H9 120.7
C8 C9 H9 120.7

loop_
_geom_bond_atom_site_label_1
_geom_bond_atom_site_label_2
_geom_bond_distance
S2 O2 1.437(2)
S2 O1 1.439(2)
S2 N1 1.591(3)
S2 C13 1.752(4)
S1 C7 1.775(4)
S1 C4 1.838(4)
Cl1 C10 1.737(5)
C13 C14 1.382(5)
C13 C18 1.386(5)
N1 C3 1.478(4)
N1 H1 0.8600
C3 C2 1.517(5)
C3 C4 1.532(5)
C3 H3 0.9800
C18 C17 1.372(5)
C18 H18 0.9300
C7 C8 1.377(5)
C7 C12 1.385(5)
C14 C15 1.374(5)
C14 H14 0.9300
C4 C5 1.536(5)
C4 H4 0.9800
C11 C12 1.368(6)
C11 C10 1.370(6)
C11 H11 0.9300
C12 H12 0.9300
C17 C16 1.380(5)
C17 H17 0.9300
C15 C16 1.378(5)
C15 H15 0.9300
C16 C19 1.500(6)
C5 C6 1.519(5)
C5 H5A 0.9700
C5 H5B 0.9700
C10 C9 1.368(6)
C8 C9 1.388(6)
C8 H8 0.9300
C1 C2 1.523(5)
C1 H1A 0.9600
C1 H1B 0.9600
C1 H1C 0.9600
C2 H2A 0.9700
C2 H2B 0.9700
C19 H19A 0.9600
C19 H19B 0.9600
C19 H19C 0.9600
C6 H6A 0.9600
C6 H6B 0.9600
C6 H6C 0.9600
C9 H9 0.9300

loop_
_geom_torsion_atom_site_label_1
_geom_torsion_atom_site_label_2
_geom_torsion_atom_site_label_3
_geom_torsion_atom_site_label_4
_geom_torsion
O2 S2 C13 C14 21.7(3)
O1 S2 C13 C14 151.3(3)
N1 S2 C13 C14 -94.3(3)
O2 S2 C13 C18 -161.1(3)
O1 S2 C13 C18 -31.5(3)
N1 S2 C13 C18 82.9(3)
O2 S2 N1 C3 -49.7(3)
O1 S2 N1 C3 -178.3(3)
C13 S2 N1 C3 65.6(3)
S2 N1 C3 C2 -135.2(3)
S2 N1 C3 C4 97.4(3)
C14 C13 C18 C17 0.7(5)
S2 C13 C18 C17 -176.5(3)
C4 S1 C7 C8 -118.5(3)
C4 S1 C7 C12 62.9(3)
C18 C13 C14 C15 -0.2(5)
S2 C13 C14 C15 177.0(3)
N1 C3 C4 C5 -173.8(3)
C2 C3 C4 C5 62.0(4)
N1 C3 C4 S1 60.7(3)
C2 C3 C4 S1 -63.5(3)
C7 S1 C4 C3 -124.0(3)
C7 S1 C4 C5 110.1(3)
C10 C11 C12 C7 -0.6(7)
C8 C7 C12 C11 1.4(6)
S1 C7 C12 C11 -179.9(3)
C13 C18 C17 C16 -0.9(6)
C13 C14 C15 C16 -0.2(6)
C14 C15 C16 C17 0.1(6)
C14 C15 C16 C19 179.5(4)
C18 C17 C16 C15 0.5(6)
C18 C17 C16 C19 -178.9(4)
C3 C4 C5 C6 169.0(3)
S1 C4 C5 C6 -65.4(4)
C12 C11 C10 C9 -0.4(7)
C12 C11 C10 Cl1 179.2(3)
C12 C7 C8 C9 -1.3(6)
S1 C7 C8 C9 -180.0(4)
N1 C3 C2 C1 61.1(4)
C4 C3 C2 C1 -174.3(3)
C11 C10 C9 C8 0.5(7)
Cl1 C10 C9 C8 -179.1(3)
C7 C8 C9 C10 0.3(7)
